data_4071299
loop_
_publ_author_name
'Wu, Ji-Qian'
'Pan, Li'
'Hu, Ning-Hai'
'Li, Yue-Sheng'

_publ_section_title
;
 Synthesis, Structural Characterization, and Ethylene Polymerization
 Behavior of the Vanadium(III) Complexes Bearing Salicylaldiminato Ligands
;
_journal_issue 15
_journal_name_full Organometallics
_journal_page_first 3840
_journal_paper_doi 10.1021/om800097b
_journal_volume 27
_journal_year 2008
_chemical_formula_sum 'C25 H34 Cl2 N O3 V'
_chemical_formula_weight 518.37
_chemical_name_systematic
; 
 ? 
;
_space_group_IT_number 14
_symmetry_cell_setting monoclinic
_symmetry_space_group_name_Hall '-P 2ybc'
_symmetry_space_group_name_H-M 'P 1 21/c 1'
_atom_sites_solution_hydrogens geom
_atom_sites_solution_primary direct
_atom_sites_solution_secondary difmap
_audit_creation_method SHELXL-97
_cell_angle_alpha 90.00
_cell_angle_beta 96.350(2)
_cell_angle_gamma 90.00
_cell_formula_units_Z 4
_cell_length_a 7.5894(8)
_cell_length_b 13.7589(14)
_cell_length_c 24.542(3)
_cell_measurement_temperature 187(2)
_cell_volume 2547.0(5)
_computing_structure_refinement 'SHELXL-97 (Sheldrick, 1997)'
_computing_structure_solution 'SHELXS-97 (Sheldrick, 1990)'
_diffrn_ambient_temperature 187(2)
_diffrn_measured_fraction_theta_full 0.998
_diffrn_measured_fraction_theta_max 0.998
_diffrn_radiation_monochromator graphite
_diffrn_radiation_source 'fine-focus sealed tube'
_diffrn_radiation_type MoK\a
_diffrn_radiation_wavelength 0.71073
_diffrn_reflns_av_R_equivalents 0.1164
_diffrn_reflns_av_sigmaI/netI 0.2019
_diffrn_reflns_limit_h_max 9
_diffrn_reflns_limit_h_min -9
_diffrn_reflns_limit_k_max 15
_diffrn_reflns_limit_k_min -16
_diffrn_reflns_limit_l_max 30
_diffrn_reflns_limit_l_min -18
_diffrn_reflns_number 14127
_diffrn_reflns_theta_full 26.04
_diffrn_reflns_theta_max 26.04
_diffrn_reflns_theta_min 1.67
_exptl_absorpt_coefficient_mu 0.625
_exptl_crystal_density_diffrn 1.352
_exptl_crystal_density_method 'not measured'
_exptl_crystal_F_000 1088
_exptl_crystal_size_max 0.22
_exptl_crystal_size_mid 0.12
_exptl_crystal_size_min 0.03
_refine_diff_density_max 0.632
_refine_diff_density_min -1.016
_refine_diff_density_rms 0.086
_refine_ls_extinction_method none
_refine_ls_goodness_of_fit_ref 0.921
_refine_ls_hydrogen_treatment mixed
_refine_ls_matrix_type full
_refine_ls_number_parameters 132
_refine_ls_number_reflns 5022
_refine_ls_number_restraints 0
_refine_ls_restrained_S_all 0.921
_refine_ls_R_factor_all 0.1686
_refine_ls_R_factor_gt 0.0704
_refine_ls_shift/su_max 0.001
_refine_ls_shift/su_mean 0.000
_refine_ls_structure_factor_coef Fsqd
_refine_ls_weighting_details 'calc w=1/[\s^2^(Fo^2^)+(0.0000P)^2^+0.0000P] where P=(Fo^2^+2Fc^2^)/3'
_refine_ls_weighting_scheme calc
_refine_ls_wR_factor_gt 0.0859
_refine_ls_wR_factor_ref 0.1016
_reflns_number_gt 2096
_reflns_number_total 5022
_reflns_threshold_expression >2sigma(I)
_cod_data_source_file om800097b-file001.cif
_cod_data_source_block 2g
_cod_depositor_comments
;
The following automatic conversions were performed:

'_symmetry_cell_setting' value 'Monoclinic' changed to 'monoclinic'
according to /home/saulius/struct/CIF-dictionaries/cif_core.dic
dictionary named 'cif_core.dic' version 2.4.1 from 2010-06-29.

Automatic conversion script
Id: cif_fix_values 1715 2011-07-08 13:25:40Z adriana 
;
_cod_original_sg_symbol_H-M P21/c
_cod_database_code 4071299

loop_
_symmetry_equiv_pos_as_xyz
'x, y, z'
'-x, y+1/2, -z+1/2'
'-x, -y, -z'
'x, -y-1/2, z-1/2'

loop_
_atom_site_label
_atom_site_type_symbol
_atom_site_fract_x
_atom_site_fract_y
_atom_site_fract_z
_atom_site_U_iso_or_equiv
_atom_site_adp_type
_atom_site_occupancy
_atom_site_symmetry_multiplicity
_atom_site_calc_flag
_atom_site_refinement_flags
V V 0.38175(12) 0.74018(6) 0.43138(4) 0.0272(3) Uiso 1 1 d .
Cl1 Cl 0.52103(17) 0.88858(9) 0.41281(6) 0.0356(4) Uiso 1 1 d .
Cl2 Cl 0.22579(17) 0.60137(10) 0.45442(6) 0.0376(4) Uiso 1 1 d .
O1 O 0.4537(4) 0.6792(2) 0.36995(13) 0.0287(9) Uiso 1 1 d .
O2 O 0.2787(4) 0.8085(2) 0.49728(14) 0.0308(10) Uiso 1 1 d .
O3 O 0.1532(4) 0.7930(2) 0.38266(14) 0.0339(10) Uiso 1 1 d .
N N 0.6083(5) 0.6868(3) 0.47858(17) 0.0266(11) Uiso 1 1 d .
C1 C 0.5526(6) 0.6005(4) 0.3650(2) 0.0267(13) Uiso 1 1 d .
C2 C 0.5370(7) 0.5503(4) 0.3136(2) 0.0327(15) Uiso 1 1 d .
C3 C 0.6504(7) 0.4712(4) 0.3101(2) 0.0428(16) Uiso 1 1 d .
H3 H 0.6417 0.4356 0.2768 0.051 Uiso 1 1 calc R
C4 C 0.7734(7) 0.4420(4) 0.3520(2) 0.0434(17) Uiso 1 1 d .
H4 H 0.8486 0.3884 0.3466 0.052 Uiso 1 1 calc R
C5 C 0.7892(7) 0.4890(4) 0.4012(2) 0.0347(15) Uiso 1 1 d .
H5 H 0.8747 0.4686 0.4301 0.042 Uiso 1 1 calc R
C6 C 0.6759(6) 0.5686(3) 0.4084(2) 0.0264(14) Uiso 1 1 d .
C7 C 0.7000(6) 0.6156(3) 0.4608(2) 0.0280(14) Uiso 1 1 d .
H7 H 0.7949 0.5919 0.4857 0.034 Uiso 1 1 calc R
C8 C 0.6615(6) 0.7186(3) 0.5337(2) 0.0269(14) Uiso 1 1 d .
C9 C 0.6871(6) 0.6531(4) 0.5763(2) 0.0384(16) Uiso 1 1 d .
H9 H 0.6707 0.5856 0.5695 0.046 Uiso 1 1 calc R
C10 C 0.7369(7) 0.6861(4) 0.6292(2) 0.0464(17) Uiso 1 1 d .
H10 H 0.7570 0.6405 0.6583 0.056 Uiso 1 1 calc R
C11 C 0.7576(7) 0.7840(4) 0.6402(2) 0.0445(17) Uiso 1 1 d .
H11 H 0.7917 0.8060 0.6765 0.053 Uiso 1 1 calc R
C12 C 0.7278(6) 0.8501(4) 0.5971(2) 0.0377(16) Uiso 1 1 d .
H12 H 0.7395 0.9179 0.6040 0.045 Uiso 1 1 calc R
C13 C 0.6816(6) 0.8175(4) 0.5448(2) 0.0332(15) Uiso 1 1 d .
H13 H 0.6629 0.8630 0.5157 0.040 Uiso 1 1 calc R
C14 C 0.3985(7) 0.5809(4) 0.2663(2) 0.0401(16) Uiso 1 1 d .
C15 C 0.2127(6) 0.5764(4) 0.2837(2) 0.0451(17) Uiso 1 1 d .
H15A H 0.1847 0.5092 0.2927 0.068 Uiso 1 1 calc R
H15B H 0.1273 0.5994 0.2536 0.068 Uiso 1 1 calc R
H15C H 0.2063 0.6178 0.3159 0.068 Uiso 1 1 calc R
C16 C 0.4377(7) 0.6847(4) 0.2481(2) 0.0527(18) Uiso 1 1 d .
H16A H 0.3488 0.7041 0.2180 0.079 Uiso 1 1 calc R
H16B H 0.5559 0.6869 0.2356 0.079 Uiso 1 1 calc R
H16C H 0.4333 0.7294 0.2790 0.079 Uiso 1 1 calc R
C17 C 0.4040(7) 0.5139(4) 0.2162(2) 0.060(2) Uiso 1 1 d .
H17A H 0.3792 0.4468 0.2265 0.090 Uiso 1 1 calc R
H17B H 0.5218 0.5171 0.2035 0.090 Uiso 1 1 calc R
H17C H 0.3146 0.5350 0.1867 0.090 Uiso 1 1 calc R
C18 C 0.2284(6) 0.7610(4) 0.5469(2) 0.0356(15) Uiso 1 1 d .
H18A H 0.3195 0.7133 0.5613 0.043 Uiso 1 1 calc R
H18B H 0.1132 0.7272 0.5392 0.043 Uiso 1 1 calc R
C19 C 0.2155(7) 0.8423(4) 0.5869(2) 0.0442(17) Uiso 1 1 d .
H19A H 0.3330 0.8586 0.6063 0.053 Uiso 1 1 calc R
H19B H 0.1331 0.8259 0.6141 0.053 Uiso 1 1 calc R
C20 C 0.1442(7) 0.9243(4) 0.5501(2) 0.0456(17) Uiso 1 1 d .
H20A H 0.0144 0.9185 0.5406 0.055 Uiso 1 1 calc R
H20B H 0.1713 0.9882 0.5676 0.055 Uiso 1 1 calc R
C21 C 0.2406(7) 0.9115(4) 0.5004(2) 0.0433(17) Uiso 1 1 d .
H21A H 0.1658 0.9332 0.4670 0.052 Uiso 1 1 calc R
H21B H 0.3518 0.9497 0.5041 0.052 Uiso 1 1 calc R
C22 C 0.1524(7) 0.8523(4) 0.3339(2) 0.0469(17) Uiso 1 1 d .
H22A H 0.2573 0.8374 0.3147 0.056 Uiso 1 1 calc R
H22B H 0.1552 0.9221 0.3437 0.056 Uiso 1 1 calc R
C23 C -0.0111(8) 0.8291(5) 0.2987(3) 0.076(2) Uiso 1 1 d .
H23A H 0.0152 0.7882 0.2674 0.091 Uiso 1 1 calc R
H23B H -0.0703 0.8894 0.2842 0.091 Uiso 1 1 calc R
C24 C -0.1260(8) 0.7757(4) 0.3337(3) 0.072(2) Uiso 1 1 d .
H24A H -0.2394 0.8108 0.3350 0.086 Uiso 1 1 calc R
H24B H -0.1523 0.7098 0.3188 0.086 Uiso 1 1 calc R
C25 C -0.0319(7) 0.7693(4) 0.3881(2) 0.0562(18) Uiso 1 1 d .
H25A H -0.0817 0.8158 0.4132 0.067 Uiso 1 1 calc R
H25B H -0.0413 0.7029 0.4030 0.067 Uiso 1 1 calc R

loop_
_atom_type_symbol
_atom_type_description
_atom_type_scat_dispersion_real
_atom_type_scat_dispersion_imag
_atom_type_scat_source
C C 0.0033 0.0016 'International Tables Vol C Tables 4.2.6.8 and 6.1.1.4'
H H 0.0000 0.0000 'International Tables Vol C Tables 4.2.6.8 and 6.1.1.4'
N N 0.0061 0.0033 'International Tables Vol C Tables 4.2.6.8 and 6.1.1.4'
O O 0.0106 0.0060 'International Tables Vol C Tables 4.2.6.8 and 6.1.1.4'
Cl Cl 0.1484 0.1585 'International Tables Vol C Tables 4.2.6.8 and 6.1.1.4'
V V 0.3005 0.5294 'International Tables Vol C Tables 4.2.6.8 and 6.1.1.4'

loop_
_geom_angle_atom_site_label_1
_geom_angle_atom_site_label_2
_geom_angle_atom_site_label_3
_geom_angle
O1 V O2 175.16(14)
O1 V N 89.63(16)
O2 V N 94.80(15)
O1 V O3 89.59(14)
O2 V O3 85.97(13)
N V O3 179.22(17)
O1 V Cl2 91.69(11)
O2 V Cl2 86.44(10)
N V Cl2 89.23(12)
O3 V Cl2 90.69(10)
O1 V Cl1 93.18(11)
O2 V Cl1 88.53(10)
N V Cl1 92.98(12)
O3 V Cl1 87.16(10)
Cl2 V Cl1 174.66(7)
C1 O1 V 131.3(3)
C21 O2 C18 108.6(4)
C21 O2 V 124.9(3)
C18 O2 V 126.4(3)
C22 O3 C25 106.6(4)
C22 O3 V 125.9(3)
C25 O3 V 127.2(3)
C7 N C8 116.1(4)
C7 N V 120.9(3)
C8 N V 122.8(3)
O1 C1 C6 121.3(5)
O1 C1 C2 118.7(5)
C6 C1 C2 120.0(5)
C3 C2 C1 116.0(5)
C3 C2 C14 122.8(5)
C1 C2 C14 121.1(5)
C4 C3 C2 123.8(6)
C5 C4 C3 120.7(5)
C4 C5 C6 118.9(5)
C5 C6 C1 120.5(5)
C5 C6 C7 116.3(5)
C1 C6 C7 123.1(5)
N C7 C6 128.3(5)
C9 C8 C13 119.1(5)
C9 C8 N 121.2(5)
C13 C8 N 119.7(5)
C8 C9 C10 119.8(5)
C11 C10 C9 121.1(6)
C10 C11 C12 118.9(6)
C13 C12 C11 120.0(5)
C12 C13 C8 121.1(5)
C15 C14 C2 110.9(5)
C15 C14 C17 107.9(4)
C2 C14 C17 111.3(4)
C15 C14 C16 109.6(5)
C2 C14 C16 109.7(4)
C17 C14 C16 107.5(5)
O2 C18 C19 104.6(4)
C18 C19 C20 102.2(4)
C21 C20 C19 102.9(4)
O2 C21 C20 106.0(4)
O3 C22 C23 106.9(5)
C22 C23 C24 106.2(5)
C25 C24 C23 107.7(5)
O3 C25 C24 106.4(5)

loop_
_geom_bond_atom_site_label_1
_geom_bond_atom_site_label_2
_geom_bond_distance
V O1 1.859(3)
V O2 2.095(3)
V N 2.097(4)
V O3 2.123(3)
V Cl2 2.3487(17)
V Cl1 2.3667(16)
O1 C1 1.330(5)
O2 C21 1.450(5)
O2 C18 1.469(5)
O3 C22 1.448(5)
O3 C25 1.463(6)
N C7 1.306(5)
N C8 1.437(6)
C1 C6 1.409(6)
C1 C2 1.432(6)
C2 C3 1.396(6)
C2 C14 1.535(6)
C3 C4 1.370(6)
C4 C5 1.364(6)
C5 C6 1.416(6)
C6 C7 1.431(6)
C8 C9 1.378(6)
C8 C13 1.393(6)
C9 C10 1.387(6)
C10 C11 1.379(6)
C11 C12 1.395(6)
C12 C13 1.367(6)
C14 C15 1.518(6)
C14 C17 1.542(7)
C14 C16 1.536(6)
C18 C19 1.498(6)
C19 C20 1.508(6)
C20 C21 1.500(7)
C22 C23 1.467(6)
C23 C24 1.485(7)
C24 C25 1.446(7)
